data_5000021
loop_
_publ_author_name
'Young, D. W.'
'Tollin, P.'
'Wilson, H. R.'

_publ_section_title
;
 The crystal and molecular structure of thymidine
;
_journal_issue 8
_journal_name_full 'Acta Crystallographica Section B'
_journal_page_first 1423
_journal_page_last 1432
_journal_paper_doi 10.1107/S056774086900416X
_journal_volume 25
_journal_year 1969
_chemical_formula_sum 'C10 H14 N2 O5'
_space_group_IT_number 19
_symmetry_cell_setting orthorhombic
_symmetry_Int_Tables_number 19
_symmetry_space_group_name_Hall 'P 2ac 2ab'
_symmetry_space_group_name_H-M 'P 21 21 21'
_cell_angle_alpha 90
_cell_angle_beta 90
_cell_angle_gamma 90
_cell_formula_units_Z 4
_cell_length_a 4.860(5)
_cell_length_b 13.91(1)
_cell_length_c 16.32(1)
_cod_database_code 5000021

loop_
_symmetry_equiv_pos_site_id
_symmetry_equiv_pos_as_xyz
1 x,y,z
2 1/2+x,1/2-y,-z
3 -x,1/2+y,1/2-z
4 1/2-x,-y,1/2+z

loop_
_atom_site_label
_atom_site_type_symbol
_atom_site_fract_x
_atom_site_fract_y
_atom_site_fract_z
C1 C 0.17150 0.46570 0.34080
C2 C 0.09740 0.43290 0.19570
C3 C 0.00910 0.54780 0.37790
C4 C 0.10950 0.54900 0.46630
C5 C -0.24600 0.31190 0.15230
C6 C 0.14530 0.44190 0.48450
C7 C -0.30860 0.29280 0.23780
C8 C -0.11580 0.39420 0.51480
C9 C -0.17030 0.34390 0.29420
C10 C -0.51950 0.21760 0.25850
H1 H 0.01040 0.38320 0.08200
H2 H 0.29050 0.42900 0.52610
H3 H -0.15840 0.41920 0.57050
H4 H -0.28330 0.40990 0.47860
H5 H 0.37180 0.65100 0.44800
H6 H -0.21830 0.26710 0.51240
H7 H -0.21050 0.33560 0.35140
H8 H -0.59370 0.23200 0.31520
H9 H -0.44060 0.15360 0.25940
H10 H -0.68110 0.21910 0.22080
H11 H 0.33400 0.49170 0.31510
H12 H 0.04750 0.61100 0.35270
H13 H -0.18820 0.53070 0.38230
H14 H -0.01740 0.58570 0.50080
N1 N 0.02440 0.41220 0.27580
N2 N -0.04480 0.37970 0.13820
O1 O 0.23070 0.40030 0.40640
O2 O 0.26870 0.49140 0.17640
O3 O 0.37670 0.59110 0.47250
O4 O -0.35750 0.27160 0.09400
O5 O -0.06480 0.29350 0.51950

loop_
_atom_type_symbol
_atom_type_radius_bond
C 0.68
H 0.20
N 0.68
O 0.68
